data_1560538
loop_
_publ_author_name
'Zhang, Jie'
'Xie, Zuowei'

_publ_section_title
;
 Tandem [4 + 2]/[2 + 2] cycloaddition of o-carboryne with enynes: facile
 construction of carborane-fused tricyclics
;
_journal_issue 15
_journal_name_full 'Chemical Science'
_journal_page_first 5616
_journal_page_last 5620
_journal_paper_doi 10.1039/D0SC07047E
_journal_volume 12
_journal_year 2021
_chemical_formula_sum 'C27 H48 B20'
_chemical_formula_weight 588.85
_space_group_crystal_system monoclinic
_space_group_IT_number 14
_space_group_name_Hall '-P 2ybc'
_space_group_name_H-M_alt 'P 1 21/c 1'
_atom_sites_solution_hydrogens geom
_audit_creation_method SHELXL-2014/6
_audit_update_record
;
2020-12-23 deposited with the CCDC.	2021-02-22 downloaded from the CCDC.
;
_cell_angle_alpha 90
_cell_angle_beta 92.3086(15)
_cell_angle_gamma 90
_cell_formula_units_Z 4
_cell_length_a 11.0591(6)
_cell_length_b 17.9810(10)
_cell_length_c 17.9274(9)
_cell_measurement_reflns_used 279
_cell_measurement_temperature 296(2)
_cell_measurement_theta_max 15
_cell_measurement_theta_min 15
_cell_volume 3562.0(3)
_computing_cell_refinement 'BRUKER D8VENTURE DIFFRACTOMETER'
_computing_data_collection 'BRUKER D8VENTURE DIFFRACTOMETER'
_computing_data_reduction 'BRUKER D8VENTURE DIFFRACTOMETER'
_computing_molecular_graphics 'BRUKER SHELXTL'
_computing_publication_material 'BRUKER SHELXTL'
_computing_structure_refinement 'SHELXL-2014/6 (Sheldrick, 2014)'
_diffrn_ambient_temperature 296(2)
_diffrn_measured_fraction_theta_full 0.998
_diffrn_measured_fraction_theta_max 0.998
_diffrn_measurement_device_type 'BRUKER D8VENTURE DIFFRACTOMETER'
_diffrn_measurement_method 'PHI & OMEGA SCAN'
_diffrn_radiation_type MoK\a
_diffrn_radiation_wavelength 0.71073
_diffrn_reflns_av_R_equivalents 0.0994
_diffrn_reflns_av_unetI/netI 0.0543
_diffrn_reflns_Laue_measured_fraction_full 0.998
_diffrn_reflns_Laue_measured_fraction_max 0.998
_diffrn_reflns_limit_h_max 13
_diffrn_reflns_limit_h_min -13
_diffrn_reflns_limit_k_max 21
_diffrn_reflns_limit_k_min -21
_diffrn_reflns_limit_l_max 21
_diffrn_reflns_limit_l_min -21
_diffrn_reflns_number 66609
_diffrn_reflns_point_group_measured_fraction_full 0.998
_diffrn_reflns_point_group_measured_fraction_max 0.998
_diffrn_reflns_theta_full 25.242
_diffrn_reflns_theta_max 25.247
_diffrn_reflns_theta_min 2.265
_exptl_absorpt_coefficient_mu 0.053
_exptl_absorpt_correction_T_max 0.7456
_exptl_absorpt_correction_T_min 0.6277
_exptl_absorpt_correction_type multi-scan
_exptl_crystal_colour colourless
_exptl_crystal_density_diffrn 1.098
_exptl_crystal_description block
_exptl_crystal_F_000 1240
_exptl_crystal_size_max 0.500
_exptl_crystal_size_mid 0.400
_exptl_crystal_size_min 0.300
_refine_diff_density_max 0.349
_refine_diff_density_min -0.263
_refine_diff_density_rms 0.056
_refine_ls_extinction_method none
_refine_ls_goodness_of_fit_ref 1.031
_refine_ls_hydrogen_treatment constr
_refine_ls_matrix_type full
_refine_ls_number_parameters 424
_refine_ls_number_reflns 6446
_refine_ls_number_restraints 0
_refine_ls_restrained_S_all 1.031
_refine_ls_R_factor_all 0.1622
_refine_ls_R_factor_gt 0.0929
_refine_ls_shift/su_max 0.002
_refine_ls_shift/su_mean 0.000
_refine_ls_structure_factor_coef Fsqd
_refine_ls_weighting_details 'w=1/[\s^2^(Fo^2^)+(0.1757P)^2^+1.6052P] where P=(Fo^2^+2Fc^2^)/3'
_refine_ls_weighting_scheme calc
_refine_ls_wR_factor_gt 0.2427
_refine_ls_wR_factor_ref 0.3175
_reflns_Friedel_coverage 0.000
_reflns_number_gt 3384
_reflns_number_total 6446
_reflns_threshold_expression 'I > 2\s(I)'
_cod_data_source_file d0sc07047e2.cif
_cod_data_source_block 3jm
_cod_depositor_comments 'Adding full bibliography for 1560527--1560539.cif.'
_cod_original_sg_symbol_H-M 'P 21/c'
_cod_database_code 1560538
_shelx_space_group_comment
;
The symmetry employed for this shelxl refinement is uniquely defined
by the following loop, which should always be used as a source of
symmetry information in preference to the above space-group names.
They are only intended as comments.
;
_shelx_estimated_absorpt_t_min 0.974
_shelx_estimated_absorpt_t_max 0.984
_shelxl_version_number 2014/6

loop_
_space_group_symop_operation_xyz
'x, y, z'
'-x, y+1/2, -z+1/2'
'-x, -y, -z'
'x, -y-1/2, z-1/2'

loop_
_atom_site_label
_atom_site_type_symbol
_atom_site_fract_x
_atom_site_fract_y
_atom_site_fract_z
_atom_site_U_iso_or_equiv
_atom_site_adp_type
_atom_site_occupancy
_atom_site_site_symmetry_order
_atom_site_calc_flag
_atom_site_refinement_flags_posn
_atom_site_refinement_flags_adp
_atom_site_refinement_flags_occupancy
_atom_site_disorder_assembly
_atom_site_disorder_group
C1 C 0.7168(3) 0.4454(2) 0.41477(18) 0.0523(9) Uani 1 1 d . . . . .
C2 C 0.8376(3) 0.4467(2) 0.36220(19) 0.0575(9) Uani 1 1 d . . . . .
C11 C 0.6774(3) 0.3707(2) 0.44297(17) 0.0514(9) Uani 1 1 d . . . . .
C12 C 0.7156(3) 0.3112(2) 0.40520(17) 0.0507(9) Uani 1 1 d . . . . .
C13 C 0.8076(3) 0.3103(2) 0.34491(19) 0.0561(9) Uani 1 1 d . . . . .
H13A H 0.7662 0.3101 0.2955 0.067 Uiso 1 1 calc R U . . .
C14 C 0.8995(3) 0.3727(2) 0.3496(2) 0.0647(10) Uani 1 1 d . . . . .
H14A H 0.9428 0.3747 0.3036 0.078 Uiso 1 1 calc R U . . .
H14B H 0.9578 0.3631 0.3903 0.078 Uiso 1 1 calc R U . . .
C15 C 0.6012(3) 0.3701(2) 0.51057(18) 0.0589(9) Uani 1 1 d . . . . .
H15A H 0.5477 0.3274 0.5075 0.071 Uiso 1 1 calc R U . . .
H15B H 0.5510 0.4144 0.5096 0.071 Uiso 1 1 calc R U . . .
C16 C 0.6738(4) 0.3674(3) 0.5857(2) 0.0731(12) Uani 1 1 d . . . . .
H16A H 0.7354 0.4058 0.5858 0.088 Uiso 1 1 calc R U . . .
H16B H 0.6197 0.3787 0.6255 0.088 Uiso 1 1 calc R U . . .
C17 C 0.7333(4) 0.2946(3) 0.6020(2) 0.0707(11) Uani 1 1 d . . . . .
C18 C 0.6664(5) 0.2339(3) 0.6222(2) 0.0910(14) Uani 1 1 d . . . . .
H18A H 0.5835 0.2384 0.6278 0.109 Uiso 1 1 calc R U . . .
C19 C 0.7243(9) 0.1648(4) 0.6344(3) 0.128(2) Uani 1 1 d . . . . .
H19A H 0.6799 0.1232 0.6475 0.153 Uiso 1 1 calc R U . . .
C20 C 0.8484(10) 0.1597(5) 0.6265(3) 0.140(3) Uani 1 1 d . . . . .
H20A H 0.8873 0.1144 0.6342 0.168 Uiso 1 1 calc R U . . .
C21 C 0.9115(7) 0.2188(5) 0.6082(3) 0.125(2) Uani 1 1 d . . . . .
H21A H 0.9948 0.2150 0.6039 0.151 Uiso 1 1 calc R U . . .
C22 C 0.8559(5) 0.2848(3) 0.5955(3) 0.0915(14) Uani 1 1 d . . . . .
H22A H 0.9025 0.3253 0.5818 0.110 Uiso 1 1 calc R U . . .
C31 C 0.6877(3) 0.0968(2) 0.39496(19) 0.0563(9) Uani 1 1 d . . . . .
C32 C 0.8022(3) 0.0947(2) 0.33730(19) 0.0595(10) Uani 1 1 d . . . . .
C41 C 0.6439(3) 0.1723(2) 0.41738(18) 0.0530(9) Uani 1 1 d . . . . .
C42 C 0.5173(3) 0.1783(2) 0.4452(2) 0.0596(10) Uani 1 1 d . . . . .
H42A H 0.5154 0.2194 0.4801 0.072 Uiso 1 1 calc R U . . .
H42B H 0.5001 0.1333 0.4727 0.072 Uiso 1 1 calc R U . . .
C43 C 0.4157(3) 0.1897(2) 0.3856(2) 0.0690(11) Uani 1 1 d . . . . .
H43A H 0.4158 0.1469 0.3517 0.083 Uiso 1 1 calc R U . . .
C44 C 0.4279(4) 0.2592(3) 0.3395(3) 0.0962(15) Uani 1 1 d . . . . .
H44A H 0.5030 0.2572 0.3134 0.115 Uiso 1 1 calc R U . . .
H44B H 0.4312 0.3022 0.3722 0.115 Uiso 1 1 calc R U . . .
C45 C 0.3231(5) 0.2676(3) 0.2834(4) 0.1139(19) Uani 1 1 d . . . . .
H45A H 0.3225 0.2263 0.2486 0.137 Uiso 1 1 calc R U . . .
H45B H 0.3324 0.3132 0.2553 0.137 Uiso 1 1 calc R U . . .
C46 C 0.2038(6) 0.2697(4) 0.3232(5) 0.144(3) Uani 1 1 d . . . . .
H46A H 0.2016 0.3133 0.3550 0.173 Uiso 1 1 calc R U . . .
H46B H 0.1368 0.2729 0.2867 0.173 Uiso 1 1 calc R U . . .
C47 C 0.1912(4) 0.2005(5) 0.3696(4) 0.148(3) Uani 1 1 d . . . . .
H47A H 0.1171 0.2035 0.3966 0.177 Uiso 1 1 calc R U . . .
H47B H 0.1852 0.1576 0.3369 0.177 Uiso 1 1 calc R U . . .
C48 C 0.2953(4) 0.1904(4) 0.4237(3) 0.128(2) Uani 1 1 d . . . . .
H48A H 0.2856 0.1439 0.4503 0.154 Uiso 1 1 calc R U . . .
H48B H 0.2955 0.2304 0.4600 0.154 Uiso 1 1 calc R U . . .
C49 C 0.7189(3) 0.2292(2) 0.40877(17) 0.0517(9) Uani 1 1 d . . . . .
C50 C 0.8382(3) 0.2296(2) 0.36957(19) 0.0576(9) Uani 1 1 d . . . . .
H50A H 0.9068 0.2288 0.4059 0.069 Uiso 1 1 calc R U . . .
C51 C 0.8510(3) 0.1691(2) 0.3114(2) 0.0650(10) Uani 1 1 d . . . . .
H51A H 0.9358 0.1635 0.3006 0.078 Uiso 1 1 calc R U . . .
H51B H 0.8077 0.1838 0.2657 0.078 Uiso 1 1 calc R U . . .
B3 B 0.6956(4) 0.4604(3) 0.3197(2) 0.0611(11) Uani 1 1 d . . . . .
H3 H 0.6500 0.4211 0.2809 0.073 Uiso 1 1 calc R U . . .
B4 B 0.6153(4) 0.5125(3) 0.3854(2) 0.0630(12) Uani 1 1 d . . . . .
H4 H 0.5167 0.5072 0.3893 0.076 Uiso 1 1 calc R U . . .
B5 B 0.7107(4) 0.5263(3) 0.4660(3) 0.0646(12) Uani 1 1 d . . . . .
H5 H 0.6733 0.5302 0.5218 0.078 Uiso 1 1 calc R U . . .
B6 B 0.8506(3) 0.4821(3) 0.4514(2) 0.0623(12) Uani 1 1 d . . . . .
H6 H 0.9045 0.4565 0.4975 0.075 Uiso 1 1 calc R U . . .
B7 B 0.8234(4) 0.5136(3) 0.2949(3) 0.0693(13) Uani 1 1 d . . . . .
H7 H 0.8606 0.5093 0.2391 0.083 Uiso 1 1 calc R U . . .
B8 B 0.6834(4) 0.5573(3) 0.3096(3) 0.0732(13) Uani 1 1 d . . . . .
H8 H 0.6286 0.5822 0.2635 0.088 Uiso 1 1 calc R U . . .
B9 B 0.6927(4) 0.5984(3) 0.3996(3) 0.0697(12) Uani 1 1 d . . . . .
H9 H 0.6441 0.6501 0.4118 0.084 Uiso 1 1 calc R U . . .
B10 B 0.8380(4) 0.5789(3) 0.4408(3) 0.0703(13) Uani 1 1 d . . . . .
H10 H 0.8842 0.6176 0.4800 0.084 Uiso 1 1 calc R U . . .
B11 B 0.9180(4) 0.5256(3) 0.3752(3) 0.0700(13) Uani 1 1 d . . . . .
H11 H 1.0169 0.5286 0.3715 0.084 Uiso 1 1 calc R U . . .
B12 B 0.8215(4) 0.5978(3) 0.3441(3) 0.0760(14) Uani 1 1 d . . . . .
H12 H 0.8573 0.6493 0.3203 0.091 Uiso 1 1 calc R U . . .
B33 B 0.8279(4) 0.0696(3) 0.4296(2) 0.0638(12) Uani 1 1 d . . . . .
H33 H 0.8827 0.1018 0.4707 0.077 Uiso 1 1 calc R U . . .
B34 B 0.6959(4) 0.0225(3) 0.4540(3) 0.0696(13) Uani 1 1 d . . . . .
H34 H 0.6645 0.0236 0.5114 0.084 Uiso 1 1 calc R U . . .
B35 B 0.5924(4) 0.0227(2) 0.3758(3) 0.0646(12) Uani 1 1 d . . . . .
H35 H 0.4941 0.0239 0.3826 0.078 Uiso 1 1 calc R U . . .
B36 B 0.6603(4) 0.0712(3) 0.3026(2) 0.0631(12) Uani 1 1 d . . . . .
H36 H 0.6068 0.1048 0.2620 0.076 Uiso 1 1 calc R U . . .
B37 B 0.8929(4) 0.0202(3) 0.3556(3) 0.0725(13) Uani 1 1 d . . . . .
H37 H 0.9913 0.0199 0.3486 0.087 Uiso 1 1 calc R U . . .
B38 B 0.8261(4) -0.0278(3) 0.4286(3) 0.0801(15) Uani 1 1 d . . . . .
H38 H 0.8807 -0.0603 0.4696 0.096 Uiso 1 1 calc R U . . .
B39 B 0.6802(5) -0.0573(3) 0.3959(3) 0.0770(14) Uani 1 1 d . . . . .
H39 H 0.6392 -0.1091 0.4159 0.092 Uiso 1 1 calc R U . . .
B40 B 0.6572(4) -0.0266(3) 0.3013(3) 0.0743(13) Uani 1 1 d . . . . .
H40 H 0.6018 -0.0578 0.2597 0.089 Uiso 1 1 calc R U . . .
B41 B 0.7900(4) 0.0218(3) 0.2779(3) 0.0721(13) Uani 1 1 d . . . . .
H41 H 0.8215 0.0228 0.2205 0.087 Uiso 1 1 calc R U . . .
B42 B 0.8022(4) -0.0587(3) 0.3352(3) 0.0804(14) Uani 1 1 d . . . . .
H42 H 0.8406 -0.1112 0.3154 0.096 Uiso 1 1 calc R U . . .

loop_
_atom_site_aniso_label
_atom_site_aniso_U_11
_atom_site_aniso_U_22
_atom_site_aniso_U_33
_atom_site_aniso_U_23
_atom_site_aniso_U_13
_atom_site_aniso_U_12
C1 0.0356(17) 0.074(2) 0.0474(19) -0.0027(17) 0.0027(14) 0.0047(16)
C2 0.0393(18) 0.078(3) 0.056(2) 0.0015(18) 0.0080(15) 0.0026(17)
C11 0.0358(16) 0.076(3) 0.0421(18) -0.0010(17) 0.0013(14) 0.0051(16)
C12 0.0353(16) 0.075(3) 0.0424(18) -0.0015(17) 0.0034(14) 0.0016(16)
C13 0.0441(18) 0.073(3) 0.052(2) -0.0031(17) 0.0084(15) 0.0045(17)
C14 0.0452(19) 0.082(3) 0.068(2) -0.001(2) 0.0167(17) 0.0011(19)
C15 0.0499(19) 0.079(3) 0.048(2) -0.0045(17) 0.0076(16) 0.0052(17)
C16 0.077(3) 0.100(3) 0.043(2) -0.006(2) 0.0057(18) 0.007(2)
C17 0.081(3) 0.089(3) 0.042(2) 0.0045(19) -0.0018(19) 0.004(2)
C18 0.111(4) 0.110(4) 0.052(2) 0.018(3) -0.005(2) -0.013(3)
C19 0.217(8) 0.109(5) 0.055(3) 0.014(3) -0.018(4) -0.022(5)
C20 0.203(9) 0.135(7) 0.079(4) 0.000(4) -0.022(5) 0.066(7)
C21 0.138(6) 0.145(6) 0.092(4) 0.017(4) -0.010(4) 0.054(5)
C22 0.086(3) 0.115(4) 0.073(3) 0.002(3) -0.002(2) 0.019(3)
C31 0.0418(18) 0.075(3) 0.053(2) 0.0021(17) 0.0045(15) 0.0064(17)
C32 0.049(2) 0.077(3) 0.053(2) -0.0054(18) 0.0084(16) 0.0087(18)
C41 0.0435(18) 0.074(3) 0.0420(18) -0.0001(17) 0.0032(14) 0.0097(18)
C42 0.0440(19) 0.076(3) 0.060(2) 0.0015(18) 0.0094(16) 0.0032(17)
C43 0.043(2) 0.081(3) 0.082(3) 0.010(2) 0.0004(18) 0.0065(18)
C44 0.074(3) 0.097(3) 0.114(4) 0.018(3) -0.024(3) -0.002(2)
C45 0.092(4) 0.105(4) 0.140(5) 0.030(3) -0.047(3) -0.004(3)
C46 0.088(4) 0.135(5) 0.204(8) -0.007(5) -0.058(5) 0.040(4)
C47 0.051(3) 0.220(8) 0.172(7) 0.034(6) 0.003(3) 0.013(4)
C48 0.048(3) 0.219(7) 0.118(4) 0.041(4) 0.011(3) 0.017(3)
C49 0.0347(17) 0.081(3) 0.0390(18) 0.0003(17) 0.0034(14) 0.0077(17)
C50 0.0403(18) 0.082(3) 0.051(2) -0.0011(18) 0.0088(15) 0.0079(17)
C51 0.054(2) 0.084(3) 0.058(2) -0.006(2) 0.0154(17) 0.0023(19)
B3 0.045(2) 0.092(3) 0.046(2) 0.007(2) -0.0001(18) 0.004(2)
B4 0.041(2) 0.081(3) 0.067(3) 0.002(2) -0.0012(19) 0.011(2)
B5 0.051(2) 0.079(3) 0.064(3) -0.008(2) 0.006(2) -0.001(2)
B6 0.040(2) 0.092(3) 0.054(2) -0.010(2) -0.0025(18) -0.003(2)
B7 0.063(3) 0.092(4) 0.054(3) 0.010(2) 0.008(2) -0.004(2)
B8 0.054(3) 0.094(4) 0.071(3) 0.016(3) -0.004(2) 0.000(2)
B9 0.052(2) 0.075(3) 0.082(3) 0.001(2) 0.001(2) 0.005(2)
B10 0.050(2) 0.081(3) 0.079(3) -0.008(3) -0.003(2) -0.005(2)
B11 0.041(2) 0.087(3) 0.082(3) 0.000(3) 0.008(2) -0.005(2)
B12 0.058(3) 0.088(4) 0.082(3) 0.006(3) 0.001(2) -0.008(2)
B33 0.048(2) 0.087(3) 0.056(2) 0.004(2) -0.0030(19) 0.015(2)
B34 0.065(3) 0.082(3) 0.062(3) 0.010(2) 0.001(2) 0.012(2)
B35 0.051(2) 0.073(3) 0.069(3) 0.002(2) -0.001(2) 0.000(2)
B36 0.053(2) 0.085(3) 0.051(2) -0.004(2) -0.0036(19) 0.003(2)
B37 0.055(3) 0.088(4) 0.075(3) -0.005(3) 0.004(2) 0.013(2)
B38 0.065(3) 0.094(4) 0.081(3) 0.012(3) -0.001(2) 0.022(3)
B39 0.075(3) 0.073(3) 0.083(3) 0.006(3) 0.002(3) 0.010(2)
B40 0.071(3) 0.079(3) 0.072(3) -0.011(2) -0.005(2) 0.003(2)
B41 0.072(3) 0.084(3) 0.061(3) -0.013(2) 0.010(2) 0.007(2)
B42 0.068(3) 0.087(4) 0.086(4) -0.004(3) 0.002(3) 0.016(3)

loop_
_atom_type_symbol
_atom_type_description
_atom_type_scat_dispersion_real
_atom_type_scat_dispersion_imag
_atom_type_scat_source
C C 0.0033 0.0016 'International Tables Vol C Tables 4.2.6.8 and 6.1.1.4'
H H 0.0000 0.0000 'International Tables Vol C Tables 4.2.6.8 and 6.1.1.4'
B B 0.0013 0.0007 'International Tables Vol C Tables 4.2.6.8 and 6.1.1.4'

loop_
_geom_angle_atom_site_label_1
_geom_angle_atom_site_label_2
_geom_angle_atom_site_label_3
_geom_angle
_geom_angle_site_symmetry_1
_geom_angle_site_symmetry_3
_geom_angle_publ_flag
C11 C1 C2 116.9(3) . . ?
C11 C1 B4 122.4(3) . . ?
C2 C1 B4 110.3(3) . . ?
C11 C1 B5 123.8(3) . . ?
C2 C1 B5 109.8(3) . . ?
B4 C1 B5 62.0(2) . . ?
C11 C1 B6 117.9(3) . . ?
C2 C1 B6 61.0(2) . . ?
B4 C1 B6 112.9(3) . . ?
B5 C1 B6 61.7(2) . . ?
C11 C1 B3 116.1(3) . . ?
C2 C1 B3 61.4(2) . . ?
B4 C1 B3 61.8(2) . . ?
B5 C1 B3 112.7(3) . . ?
B6 C1 B3 113.3(3) . . ?
C14 C2 C1 116.7(3) . . ?
C14 C2 B11 121.3(3) . . ?
C1 C2 B11 111.4(3) . . ?
C14 C2 B7 122.8(3) . . ?
C1 C2 B7 110.9(3) . . ?
B11 C2 B7 62.5(3) . . ?
C14 C2 B6 116.1(3) . . ?
C1 C2 B6 61.2(2) . . ?
B11 C2 B6 62.4(3) . . ?
B7 C2 B6 113.5(3) . . ?
C14 C2 B3 117.7(3) . . ?
C1 C2 B3 61.2(2) . . ?
B11 C2 B3 113.9(3) . . ?
B7 C2 B3 62.2(2) . . ?
B6 C2 B3 113.4(3) . . ?
C12 C11 C15 126.8(3) . . ?
C12 C11 C1 116.1(3) . . ?
C15 C11 C1 117.1(3) . . ?
C11 C12 C49 141.3(3) . . ?
C11 C12 C13 127.1(3) . . ?
C49 C12 C13 90.3(3) . . ?
C14 C13 C12 115.0(3) . . ?
C14 C13 C50 122.6(3) . . ?
C12 C13 C50 87.2(3) . . ?
C13 C14 C2 110.6(3) . . ?
C11 C15 C16 114.6(3) . . ?
C17 C16 C15 114.2(3) . . ?
C18 C17 C22 117.6(5) . . ?
C18 C17 C16 120.7(4) . . ?
C22 C17 C16 121.7(4) . . ?
C17 C18 C19 119.6(6) . . ?
C20 C19 C18 119.1(7) . . ?
C21 C20 C19 120.5(7) . . ?
C20 C21 C22 120.5(7) . . ?
C21 C22 C17 122.7(6) . . ?
C41 C31 C32 116.6(3) . . ?
C41 C31 B34 123.5(3) . . ?
C32 C31 B34 110.2(3) . . ?
C41 C31 B33 117.1(3) . . ?
C32 C31 B33 61.3(2) . . ?
B34 C31 B33 61.8(3) . . ?
C41 C31 B35 123.4(3) . . ?
C32 C31 B35 109.4(3) . . ?
B34 C31 B35 62.3(3) . . ?
B33 C31 B35 112.8(3) . . ?
C41 C31 B36 116.7(3) . . ?
C32 C31 B36 60.6(2) . . ?
B34 C31 B36 112.8(3) . . ?
B33 C31 B36 113.0(3) . . ?
B35 C31 B36 61.5(2) . . ?
C51 C32 C31 117.2(3) . . ?
C51 C32 B41 120.6(3) . . ?
C31 C32 B41 111.4(3) . . ?
C51 C32 B37 122.6(3) . . ?
C31 C32 B37 110.8(3) . . ?
B41 C32 B37 62.7(3) . . ?
C51 C32 B36 115.9(3) . . ?
C31 C32 B36 61.6(2) . . ?
B41 C32 B36 62.1(3) . . ?
B37 C32 B36 113.6(3) . . ?
C51 C32 B33 118.4(3) . . ?
C31 C32 B33 60.8(2) . . ?
B41 C32 B33 114.0(3) . . ?
B37 C32 B33 62.3(3) . . ?
B36 C32 B33 113.3(3) . . ?
C49 C41 C31 117.1(3) . . ?
C49 C41 C42 125.1(3) . . ?
C31 C41 C42 117.8(3) . . ?
C41 C42 C43 116.3(3) . . ?
C44 C43 C48 109.8(4) . . ?
C44 C43 C42 114.4(3) . . ?
C48 C43 C42 108.6(3) . . ?
C43 C44 C45 111.4(4) . . ?
C44 C45 C46 110.2(5) . . ?
C47 C46 C45 109.9(5) . . ?
C48 C47 C46 112.0(5) . . ?
C47 C48 C43 112.2(5) . . ?
C41 C49 C12 139.4(3) . . ?
C41 C49 C50 127.8(3) . . ?
C12 C49 C50 89.8(3) . . ?
C51 C50 C49 114.9(3) . . ?
C51 C50 C13 120.0(3) . . ?
C49 C50 C13 87.2(2) . . ?
C50 C51 C32 112.1(3) . . ?
C1 B3 C2 57.42(19) . . ?
C1 B3 B8 105.2(3) . . ?
C2 B3 B8 104.5(3) . . ?
C1 B3 B4 58.6(2) . . ?
C2 B3 B4 104.6(3) . . ?
B8 B3 B4 60.3(3) . . ?
C1 B3 B7 104.6(3) . . ?
C2 B3 B7 58.1(2) . . ?
B8 B3 B7 60.0(3) . . ?
B4 B3 B7 107.8(3) . . ?
C1 B4 B5 59.2(2) . . ?
C1 B4 B3 59.5(2) . . ?
B5 B4 B3 108.6(3) . . ?
C1 B4 B8 105.2(3) . . ?
B5 B4 B8 107.7(3) . . ?
B3 B4 B8 59.4(3) . . ?
C1 B4 B9 105.2(3) . . ?
B5 B4 B9 59.6(3) . . ?
B3 B4 B9 107.6(3) . . ?
B8 B4 B9 59.9(3) . . ?
C1 B5 B9 105.5(3) . . ?
C1 B5 B6 59.2(2) . . ?
B9 B5 B6 107.9(3) . . ?
C1 B5 B10 105.4(3) . . ?
B9 B5 B10 60.4(3) . . ?
B6 B5 B10 59.5(3) . . ?
C1 B5 B4 58.8(2) . . ?
B9 B5 B4 60.4(3) . . ?
B6 B5 B4 108.2(3) . . ?
B10 B5 B4 108.7(3) . . ?
C2 B6 C1 57.8(2) . . ?
C2 B6 B10 105.2(3) . . ?
C1 B6 B10 105.9(3) . . ?
C2 B6 B11 57.8(2) . . ?
C1 B6 B11 104.9(3) . . ?
B10 B6 B11 60.7(3) . . ?
C2 B6 B5 105.2(3) . . ?
C1 B6 B5 59.1(2) . . ?
B10 B6 B5 60.3(3) . . ?
B11 B6 B5 108.3(3) . . ?
C2 B7 B12 104.8(3) . . ?
C2 B7 B11 58.2(2) . . ?
B12 B7 B11 60.1(3) . . ?
C2 B7 B8 105.3(3) . . ?
B12 B7 B8 60.8(3) . . ?
B11 B7 B8 108.6(3) . . ?
C2 B7 B3 59.7(2) . . ?
B12 B7 B3 108.3(3) . . ?
B11 B7 B3 108.3(3) . . ?
B8 B7 B3 59.4(3) . . ?
B3 B8 B7 60.6(3) . . ?
B3 B8 B9 108.6(3) . . ?
B7 B8 B9 107.6(3) . . ?
B3 B8 B4 60.3(3) . . ?
B7 B8 B4 108.3(3) . . ?
B9 B8 B4 60.2(3) . . ?
B3 B8 B12 108.0(3) . . ?
B7 B8 B12 59.2(3) . . ?
B9 B8 B12 59.8(3) . . ?
B4 B8 B12 107.7(3) . . ?
B5 B9 B12 107.6(3) . . ?
B5 B9 B8 107.9(3) . . ?
B12 B9 B8 60.3(3) . . ?
B5 B9 B10 59.9(3) . . ?
B12 B9 B10 59.8(3) . . ?
B8 B9 B10 108.3(3) . . ?
B5 B9 B4 60.0(3) . . ?
B12 B9 B4 107.9(3) . . ?
B8 B9 B4 59.9(3) . . ?
B10 B9 B4 108.0(3) . . ?
B6 B10 B12 107.6(3) . . ?
B6 B10 B5 60.2(3) . . ?
B12 B10 B5 107.5(3) . . ?
B6 B10 B9 107.9(3) . . ?
B12 B10 B9 59.9(3) . . ?
B5 B10 B9 59.7(3) . . ?
B6 B10 B11 59.9(3) . . ?
B12 B10 B11 59.4(3) . . ?
B5 B10 B11 107.6(3) . . ?
B9 B10 B11 107.3(3) . . ?
C2 B11 B12 105.5(3) . . ?
C2 B11 B7 59.3(2) . . ?
B12 B11 B7 59.8(3) . . ?
C2 B11 B6 59.8(2) . . ?
B12 B11 B6 107.7(3) . . ?
B7 B11 B6 108.9(3) . . ?
C2 B11 B10 105.7(3) . . ?
B12 B11 B10 60.0(3) . . ?
B7 B11 B10 108.2(3) . . ?
B6 B11 B10 59.4(3) . . ?
B7 B12 B11 60.1(3) . . ?
B7 B12 B10 108.9(4) . . ?
B11 B12 B10 60.6(3) . . ?
B7 B12 B9 108.3(3) . . ?
B11 B12 B9 108.6(4) . . ?
B10 B12 B9 60.3(3) . . ?
B7 B12 B8 60.0(3) . . ?
B11 B12 B8 108.1(4) . . ?
B10 B12 B8 108.4(3) . . ?
B9 B12 B8 59.9(3) . . ?
C31 B33 C32 57.9(2) . . ?
C31 B33 B38 105.7(3) . . ?
C32 B33 B38 104.5(3) . . ?
C31 B33 B34 58.7(2) . . ?
C32 B33 B34 105.0(3) . . ?
B38 B33 B34 60.8(3) . . ?
C31 B33 B37 105.1(3) . . ?
C32 B33 B37 58.0(2) . . ?
B38 B33 B37 59.7(3) . . ?
B34 B33 B37 108.1(4) . . ?
C31 B34 B33 59.5(2) . . ?
C31 B34 B35 59.4(2) . . ?
B33 B34 B35 108.5(3) . . ?
C31 B34 B38 105.3(3) . . ?
B33 B34 B38 59.4(3) . . ?
B35 B34 B38 107.6(3) . . ?
C31 B34 B39 105.5(3) . . ?
B33 B34 B39 107.8(3) . . ?
B35 B34 B39 59.6(3) . . ?
B38 B34 B39 60.0(3) . . ?
C31 B35 B39 105.2(3) . . ?
C31 B35 B36 59.5(2) . . ?
B39 B35 B36 107.9(3) . . ?
C31 B35 B34 58.3(2) . . ?
B39 B35 B34 60.3(3) . . ?
B36 B35 B34 108.0(3) . . ?
C31 B35 B40 105.9(3) . . ?
B39 B35 B40 60.8(3) . . ?
B36 B35 B40 59.5(3) . . ?
B34 B35 B40 109.0(3) . . ?
C32 B36 C31 57.8(2) . . ?
C32 B36 B41 58.2(2) . . ?
C31 B36 B41 105.2(3) . . ?
C32 B36 B40 105.5(3) . . ?
C31 B36 B40 106.3(3) . . ?
B41 B36 B40 60.5(3) . . ?
C32 B36 B35 105.2(3) . . ?
C31 B36 B35 59.0(2) . . ?
B41 B36 B35 108.3(3) . . ?
B40 B36 B35 60.5(3) . . ?
C32 B37 B38 105.6(3) . . ?
C32 B37 B41 58.4(2) . . ?
B38 B37 B41 108.6(4) . . ?
C32 B37 B42 105.5(3) . . ?
B38 B37 B42 60.5(3) . . ?
B41 B37 B42 60.4(3) . . ?
C32 B37 B33 59.7(2) . . ?
B38 B37 B33 59.6(3) . . ?
B41 B37 B33 108.3(3) . . ?
B42 B37 B33 108.3(4) . . ?
B33 B38 B37 60.7(3) . . ?
B33 B38 B42 108.9(4) . . ?
B37 B38 B42 60.1(3) . . ?
B33 B38 B34 59.8(3) . . ?
B37 B38 B34 108.1(3) . . ?
B42 B38 B34 108.1(3) . . ?
B33 B38 B39 108.2(3) . . ?
B37 B38 B39 107.8(4) . . ?
B42 B38 B39 59.8(3) . . ?
B34 B38 B39 60.1(3) . . ?
B35 B39 B42 108.2(4) . . ?
B35 B39 B38 108.0(4) . . ?
B42 B39 B38 60.0(3) . . ?
B35 B39 B34 60.1(3) . . ?
B42 B39 B34 108.2(4) . . ?
B38 B39 B34 60.0(3) . . ?
B35 B39 B40 59.9(3) . . ?
B42 B39 B40 60.3(3) . . ?
B38 B39 B40 108.2(4) . . ?
B34 B39 B40 108.2(4) . . ?
B36 B40 B41 59.7(3) . . ?
B36 B40 B35 59.9(3) . . ?
B41 B40 B35 107.2(3) . . ?
B36 B40 B42 107.5(3) . . ?
B41 B40 B42 59.9(3) . . ?
B35 B40 B42 106.8(3) . . ?
B36 B40 B39 107.1(3) . . ?
B41 B40 B39 106.8(3) . . ?
B35 B40 B39 59.3(3) . . ?
B42 B40 B39 59.2(3) . . ?
C32 B41 B36 59.7(2) . . ?
C32 B41 B37 58.8(2) . . ?
B36 B41 B37 108.4(3) . . ?
C32 B41 B40 106.1(3) . . ?
B36 B41 B40 59.8(3) . . ?
B37 B41 B40 108.6(4) . . ?
C32 B41 B42 105.4(3) . . ?
B36 B41 B42 108.0(3) . . ?
B37 B41 B42 59.9(3) . . ?
B40 B41 B42 60.5(3) . . ?
B37 B42 B39 107.6(4) . . ?
B37 B42 B38 59.4(3) . . ?
B39 B42 B38 60.2(3) . . ?
B37 B42 B41 59.7(3) . . ?
B39 B42 B41 107.6(3) . . ?
B38 B42 B41 107.2(4) . . ?
B37 B42 B40 107.8(4) . . ?
B39 B42 B40 60.5(3) . . ?
B38 B42 B40 108.5(4) . . ?
B41 B42 B40 59.7(3) . . ?

loop_
_geom_bond_atom_site_label_1
_geom_bond_atom_site_label_2
_geom_bond_distance
_geom_bond_site_symmetry_2
_geom_bond_publ_flag
C1 C11 1.507(5) . ?
C1 C2 1.666(4) . ?
C1 B4 1.715(5) . ?
C1 B5 1.723(6) . ?
C1 B6 1.726(5) . ?
C1 B3 1.732(5) . ?
C2 C14 1.518(5) . ?
C2 B11 1.686(6) . ?
C2 B7 1.706(6) . ?
C2 B6 1.721(5) . ?
C2 B3 1.735(5) . ?
C11 C12 1.343(5) . ?
C11 C15 1.503(4) . ?
C12 C49 1.476(5) . ?
C12 C13 1.514(4) . ?
C13 C14 1.513(5) . ?
C13 C50 1.552(5) . ?
C15 C16 1.541(5) . ?
C16 C17 1.488(6) . ?
C17 C18 1.376(6) . ?
C17 C22 1.377(6) . ?
C18 C19 1.410(8) . ?
C19 C20 1.388(9) . ?
C20 C21 1.320(10) . ?
C21 C22 1.351(8) . ?
C31 C41 1.502(5) . ?
C31 C32 1.667(5) . ?
C31 B34 1.705(6) . ?
C31 B33 1.718(5) . ?
C31 B35 1.723(6) . ?
C31 B36 1.733(5) . ?
C32 C51 1.521(5) . ?
C32 B41 1.690(6) . ?
C32 B37 1.698(6) . ?
C32 B36 1.717(5) . ?
C32 B33 1.727(5) . ?
C41 C49 1.330(5) . ?
C41 C42 1.509(4) . ?
C42 C43 1.532(5) . ?
C43 C44 1.508(6) . ?
C43 C48 1.521(6) . ?
C44 C45 1.512(6) . ?
C45 C46 1.525(9) . ?
C46 C47 1.506(9) . ?
C47 C48 1.486(8) . ?
C49 C50 1.520(4) . ?
C50 C51 1.517(5) . ?
B3 B8 1.757(7) . ?
B3 B4 1.772(6) . ?
B3 B7 1.778(6) . ?
B4 B5 1.771(6) . ?
B4 B8 1.773(7) . ?
B4 B9 1.779(7) . ?
B5 B9 1.765(7) . ?
B5 B6 1.769(6) . ?
B5 B10 1.770(6) . ?
B6 B10 1.757(7) . ?
B6 B11 1.765(6) . ?
B7 B12 1.752(7) . ?
B7 B11 1.758(7) . ?
B7 B8 1.766(7) . ?
B8 B9 1.773(7) . ?
B8 B12 1.780(7) . ?
B9 B12 1.770(7) . ?
B9 B10 1.777(6) . ?
B10 B12 1.769(7) . ?
B10 B11 1.779(7) . ?
B11 B12 1.757(7) . ?
B33 B38 1.752(8) . ?
B33 B34 1.759(7) . ?
B33 B37 1.772(7) . ?
B34 B35 1.774(6) . ?
B34 B38 1.775(7) . ?
B34 B39 1.777(7) . ?
B35 B39 1.766(7) . ?
B35 B36 1.767(6) . ?
B35 B40 1.777(7) . ?
B36 B41 1.758(6) . ?
B36 B40 1.760(7) . ?
B37 B38 1.755(7) . ?
B37 B41 1.764(7) . ?
B37 B42 1.767(7) . ?
B38 B42 1.774(8) . ?
B38 B39 1.776(7) . ?
B39 B42 1.768(7) . ?
B39 B40 1.792(7) . ?
B40 B41 1.773(7) . ?
B40 B42 1.787(7) . ?
B41 B42 1.777(7) . ?
